data_2226069
loop_
_publ_author_name
'Mamari, Khalil'
'Zouihri, Hafid'
'Essassi, El Mokhtar'
'Ng, Seik Weng'

_publ_section_title
;
 1-Decylindoline-2,3-dione
;
_journal_coeditor_code BT5274
_journal_issue 6
_journal_name_full 'Acta Crystallographica Section E'
_journal_page_first o1411
_journal_paper_doi 10.1107/S1600536810018271
_journal_volume 66
_journal_year 2010
_chemical_formula_iupac 'C18 H25 N O2'
_chemical_formula_moiety 'C18 H25 N O2'
_chemical_formula_sum 'C18 H25 N O2'
_chemical_formula_weight 287.39
_chemical_name_systematic
;
1-Decylindoline-2,3-dione
;
_space_group_IT_number 14
_symmetry_cell_setting monoclinic
_symmetry_space_group_name_Hall '-P 2ybc'
_symmetry_space_group_name_H-M 'P 1 21/c 1'
_atom_sites_solution_hydrogens geom
_atom_sites_solution_primary direct
_atom_sites_solution_secondary difmap
_audit_creation_method SHELXL-97
_cell_angle_alpha 90.00
_cell_angle_beta 106.8270(10)
_cell_angle_gamma 90.00
_cell_formula_units_Z 4
_cell_length_a 22.7208(3)
_cell_length_b 4.71890(10)
_cell_length_c 15.82540(10)
_cell_measurement_reflns_used 7695
_cell_measurement_temperature 200(2)
_cell_measurement_theta_max 30.8
_cell_measurement_theta_min 2.6
_cell_volume 1624.11(4)
_computing_cell_refinement 'SAINT (Bruker, 2008)'
_computing_data_collection 'APEX2 (Bruker, 2008)'
_computing_data_reduction 'SAINT (Bruker, 2008)'
_computing_molecular_graphics 'X-SEED (Barbour, 2001)'
_computing_publication_material 'publCIF (Westrip, 2010)'
_computing_structure_refinement 'SHELXL97 (Sheldrick, 2008)'
_computing_structure_solution 'SHELXS97 (Sheldrick, 2008)'
_diffrn_ambient_temperature 200(2)
_diffrn_measured_fraction_theta_full 0.998
_diffrn_measured_fraction_theta_max 0.998
_diffrn_measurement_device_type 'Bruker X8 APEXII'
_diffrn_measurement_method '\f and \w scans'
_diffrn_radiation_monochromator graphite
_diffrn_radiation_source 'fine-focus sealed tube'
_diffrn_radiation_type MoK\a
_diffrn_radiation_wavelength 0.71073
_diffrn_reflns_av_R_equivalents 0.0283
_diffrn_reflns_av_sigmaI/netI 0.0251
_diffrn_reflns_limit_h_max 33
_diffrn_reflns_limit_h_min -31
_diffrn_reflns_limit_k_max 6
_diffrn_reflns_limit_k_min -6
_diffrn_reflns_limit_l_max 23
_diffrn_reflns_limit_l_min -23
_diffrn_reflns_number 24714
_diffrn_reflns_theta_full 31.20
_diffrn_reflns_theta_max 31.20
_diffrn_reflns_theta_min 2.69
_diffrn_standards_decay_% 0
_diffrn_standards_interval_count 0
_diffrn_standards_interval_time 0
_diffrn_standards_number 0
_exptl_absorpt_coefficient_mu 0.076
_exptl_absorpt_correction_type none
_exptl_crystal_colour Orange
_exptl_crystal_density_diffrn 1.175
_exptl_crystal_density_method 'not measured'
_exptl_crystal_description Prism
_exptl_crystal_F_000 624
_exptl_crystal_size_max 0.27
_exptl_crystal_size_mid 0.18
_exptl_crystal_size_min 0.15
_refine_diff_density_max 0.293
_refine_diff_density_min -0.204
_refine_ls_extinction_method none
_refine_ls_goodness_of_fit_ref 1.025
_refine_ls_hydrogen_treatment constr
_refine_ls_matrix_type full
_refine_ls_number_parameters 190
_refine_ls_number_reflns 5240
_refine_ls_number_restraints 0
_refine_ls_restrained_S_all 1.025
_refine_ls_R_factor_all 0.0653
_refine_ls_R_factor_gt 0.0464
_refine_ls_shift/su_max 0.001
_refine_ls_shift/su_mean 0.001
_refine_ls_structure_factor_coef Fsqd
_refine_ls_weighting_details 'calc w=1/[\s^2^(Fo^2^)+(0.0928P)^2^+0.1263P] where P=(Fo^2^+2Fc^2^)/3'
_refine_ls_weighting_scheme calc
_refine_ls_wR_factor_gt 0.1380
_refine_ls_wR_factor_ref 0.1535
_reflns_number_gt 3869
_reflns_number_total 5240
_reflns_threshold_expression I>2\s(I)
_cod_data_source_file bt5274.cif
_cod_data_source_block I
_cod_depositor_comments
;
The following automatic conversions were performed:
'_symmetry_cell_setting' value 'Monoclinic' changed to 'monoclinic'
according to '/home/saulius/struct/CIF-dictionaries/cif_core.dic'
dictionary named 'cif_core.dic' version 2.4.1 from
2010-06-29.

'_exptl_absorpt_correction_type' value 'None' changed to
'none' according to '/home/saulius/struct/CIF-dictionaries/cif_core.dic'
dictionary named 'cif_core.dic' version 2.4.1 from 2010-06-29.

Automatic conversion script
Id: cif_fix_enum 1527 2010-12-29 10:47:43Z saulius 
;
_cod_original_cell_volume 1624.10(4)
_cod_original_sg_symbol_H-M 'P 21/c'
_cod_database_code 2226069
_cod_database_fobs_code 2226069

loop_
_symmetry_equiv_pos_as_xyz
'x, y, z'
'-x, y+1/2, -z+1/2'
'-x, -y, -z'
'x, -y-1/2, z-1/2'

loop_
_atom_site_type_symbol
_atom_site_label
_atom_site_fract_x
_atom_site_fract_y
_atom_site_fract_z
_atom_site_U_iso_or_equiv
_atom_site_adp_type
_atom_site_calc_flag
_atom_site_refinement_flags
_atom_site_occupancy
_atom_site_disorder_assembly
_atom_site_disorder_group
O O1 0.45133(4) 1.1915(2) 0.42722(6) 0.0500(2) Uani d . 1 . .
O O2 0.35296(4) 0.7723(2) 0.35480(5) 0.0532(3) Uani d . 1 . .
N N1 0.34580(4) 0.78714(18) 0.49718(5) 0.03110(19) Uani d . 1 . .
C C1 0.37349(4) 0.94803(19) 0.57377(6) 0.02594(19) Uani d . 1 . .
C C2 0.36083(4) 0.9424(2) 0.65378(6) 0.0307(2) Uani d . 1 . .
H H2 0.3307 0.8180 0.6640 0.037 Uiso calc R 1 . .
C C3 0.39391(5) 1.1265(2) 0.71908(7) 0.0344(2) Uani d . 1 . .
H H3 0.3859 1.1275 0.7748 0.041 Uiso calc R 1 . .
C C4 0.43815(5) 1.3082(2) 0.70538(7) 0.0361(2) Uani d . 1 . .
H H4 0.4596 1.4322 0.7512 0.043 Uiso calc R 1 . .
C C5 0.45126(4) 1.3101(2) 0.62509(7) 0.0334(2) Uani d . 1 . .
H H5 0.4820 1.4320 0.6155 0.040 Uiso calc R 1 . .
C C6 0.41840(4) 1.1295(2) 0.55931(6) 0.0276(2) Uani d . 1 . .
C C7 0.42008(4) 1.0850(2) 0.46877(6) 0.0337(2) Uani d . 1 . .
C C8 0.36942(5) 0.8606(2) 0.42990(7) 0.0353(2) Uani d . 1 . .
C C9 0.29367(4) 0.5981(2) 0.48624(8) 0.0352(2) Uani d . 1 . .
H H9A 0.2996 0.4841 0.5406 0.042 Uiso calc R 1 . .
H H9B 0.2918 0.4661 0.4369 0.042 Uiso calc R 1 . .
C C10 0.23300(4) 0.7587(2) 0.46748(8) 0.0358(2) Uani d . 1 . .
H H10A 0.2329 0.8711 0.5202 0.043 Uiso calc R 1 . .
H H10B 0.2299 0.8926 0.4182 0.043 Uiso calc R 1 . .
C C11 0.17722(5) 0.5653(2) 0.44377(8) 0.0357(2) Uani d . 1 . .
H H11A 0.1806 0.4294 0.4926 0.043 Uiso calc R 1 . .
H H11B 0.1769 0.4551 0.3904 0.043 Uiso calc R 1 . .
C C12 0.11684(4) 0.7268(2) 0.42654(8) 0.0368(2) Uani d . 1 . .
H H12A 0.1163 0.8268 0.4813 0.044 Uiso calc R 1 . .
H H12B 0.1151 0.8720 0.3807 0.044 Uiso calc R 1 . .
C C13 0.05984(4) 0.5417(2) 0.39672(8) 0.0375(2) Uani d . 1 . .
H H13A 0.0614 0.3963 0.4424 0.045 Uiso calc R 1 . .
H H13B 0.0601 0.4421 0.3418 0.045 Uiso calc R 1 . .
C C14 0.00008(4) 0.7073(2) 0.38011(8) 0.0385(2) Uani d . 1 . .
H H14A -0.0003 0.8047 0.4353 0.046 Uiso calc R 1 . .
H H14B -0.0011 0.8547 0.3352 0.046 Uiso calc R 1 . .
C C15 -0.05752(5) 0.5260(3) 0.34891(8) 0.0387(2) Uani d . 1 . .
H H15A -0.0573 0.4288 0.2936 0.046 Uiso calc R 1 . .
H H15B -0.0565 0.3784 0.3938 0.046 Uiso calc R 1 . .
C C16 -0.11691(5) 0.6935(3) 0.33263(8) 0.0395(3) Uani d . 1 . .
H H16A -0.1171 0.7898 0.3881 0.047 Uiso calc R 1 . .
H H16B -0.1177 0.8418 0.2881 0.047 Uiso calc R 1 . .
C C17 -0.17475(5) 0.5154(3) 0.30097(8) 0.0447(3) Uani d . 1 . .
H H17A -0.1748 0.4204 0.2452 0.054 Uiso calc R 1 . .
H H17B -0.1739 0.3662 0.3453 0.054 Uiso calc R 1 . .
C C18 -0.23353(5) 0.6849(3) 0.28575(10) 0.0566(4) Uani d . 1 . .
H H18A -0.2690 0.5581 0.2657 0.085 Uiso calc R 1 . .
H H18B -0.2353 0.8299 0.2407 0.085 Uiso calc R 1 . .
H H18C -0.2343 0.7764 0.3410 0.085 Uiso calc R 1 . .

loop_
_atom_site_aniso_label
_atom_site_aniso_U_11
_atom_site_aniso_U_22
_atom_site_aniso_U_33
_atom_site_aniso_U_12
_atom_site_aniso_U_13
_atom_site_aniso_U_23
O1 0.0417(5) 0.0751(6) 0.0390(4) 0.0036(4) 0.0209(4) 0.0194(4)
O2 0.0543(5) 0.0716(6) 0.0319(4) 0.0113(5) 0.0098(4) -0.0109(4)
N1 0.0264(4) 0.0362(4) 0.0297(4) 0.0000(3) 0.0065(3) -0.0030(3)
C1 0.0214(4) 0.0288(4) 0.0270(4) 0.0035(3) 0.0061(3) 0.0038(3)
C2 0.0274(4) 0.0361(5) 0.0309(5) -0.0008(4) 0.0122(4) 0.0047(4)
C3 0.0352(5) 0.0422(5) 0.0269(5) 0.0028(4) 0.0106(4) 0.0015(4)
C4 0.0332(5) 0.0385(5) 0.0337(5) -0.0015(4) 0.0050(4) -0.0031(4)
C5 0.0262(4) 0.0347(5) 0.0378(5) -0.0025(4) 0.0072(4) 0.0055(4)
C6 0.0220(4) 0.0328(5) 0.0290(4) 0.0038(3) 0.0089(3) 0.0071(3)
C7 0.0277(4) 0.0452(6) 0.0298(5) 0.0099(4) 0.0107(4) 0.0108(4)
C8 0.0312(5) 0.0453(6) 0.0291(5) 0.0121(4) 0.0085(4) 0.0007(4)
C9 0.0259(4) 0.0311(5) 0.0447(6) 0.0003(4) 0.0040(4) -0.0051(4)
C10 0.0260(5) 0.0313(5) 0.0464(6) 0.0014(4) 0.0045(4) -0.0027(4)
C11 0.0260(4) 0.0335(5) 0.0442(6) 0.0002(4) 0.0047(4) -0.0039(4)
C12 0.0260(5) 0.0362(5) 0.0454(6) 0.0002(4) 0.0057(4) -0.0029(4)
C13 0.0257(5) 0.0385(5) 0.0457(6) -0.0002(4) 0.0064(4) -0.0040(4)
C14 0.0253(5) 0.0405(6) 0.0471(6) 0.0003(4) 0.0064(4) -0.0017(5)
C15 0.0264(5) 0.0429(6) 0.0447(6) -0.0003(4) 0.0068(4) -0.0052(5)
C16 0.0264(5) 0.0451(6) 0.0451(6) 0.0005(4) 0.0072(4) -0.0012(5)
C17 0.0295(5) 0.0528(7) 0.0494(7) -0.0040(5) 0.0076(5) -0.0083(5)
C18 0.0265(5) 0.0727(9) 0.0673(9) -0.0007(6) 0.0081(5) -0.0007(7)

loop_
_atom_type_symbol
_atom_type_description
_atom_type_scat_dispersion_real
_atom_type_scat_dispersion_imag
_atom_type_scat_source
C C 0.0033 0.0016 'International Tables Vol C Tables 4.2.6.8 and 6.1.1.4'
H H 0.0000 0.0000 'International Tables Vol C Tables 4.2.6.8 and 6.1.1.4'
N N 0.0061 0.0033 'International Tables Vol C Tables 4.2.6.8 and 6.1.1.4'
O O 0.0106 0.0060 'International Tables Vol C Tables 4.2.6.8 and 6.1.1.4'

loop_
_geom_angle_atom_site_label_1
_geom_angle_atom_site_label_2
_geom_angle_atom_site_label_3
_geom_angle_site_symmetry_1
_geom_angle_site_symmetry_3
_geom_angle
_geom_angle_publ_flag
C8 N1 C1 . . 110.70(8) ?
C8 N1 C9 . . 123.56(9) ?
C1 N1 C9 . . 125.23(8) ?
C2 C1 C6 . . 121.18(9) ?
C2 C1 N1 . . 128.18(9) ?
C6 C1 N1 . . 110.65(8) ?
C1 C2 C3 . . 117.32(9) ?
C1 C2 H2 . . 121.3 ?
C3 C2 H2 . . 121.3 ?
C4 C3 C2 . . 122.03(9) ?
C4 C3 H3 . . 119.0 ?
C2 C3 H3 . . 119.0 ?
C3 C4 C5 . . 120.36(10) ?
C3 C4 H4 . . 119.8 ?
C5 C4 H4 . . 119.8 ?
C6 C5 C4 . . 118.22(9) ?
C6 C5 H5 . . 120.9 ?
C4 C5 H5 . . 120.9 ?
C5 C6 C1 . . 120.88(9) ?
C5 C6 C7 . . 131.68(9) ?
C1 C6 C7 . . 107.44(9) ?
O1 C7 C6 . . 131.37(11) ?
O1 C7 C8 . . 123.56(10) ?
C6 C7 C8 . . 105.05(8) ?
O2 C8 N1 . . 126.65(11) ?
O2 C8 C7 . . 127.25(10) ?
N1 C8 C7 . . 106.08(8) ?
N1 C9 C10 . . 112.21(8) ?
N1 C9 H9A . . 109.2 ?
C10 C9 H9A . . 109.2 ?
N1 C9 H9B . . 109.2 ?
C10 C9 H9B . . 109.2 ?
H9A C9 H9B . . 107.9 ?
C11 C10 C9 . . 113.10(8) ?
C11 C10 H10A . . 109.0 ?
C9 C10 H10A . . 109.0 ?
C11 C10 H10B . . 109.0 ?
C9 C10 H10B . . 109.0 ?
H10A C10 H10B . . 107.8 ?
C10 C11 C12 . . 112.81(8) ?
C10 C11 H11A . . 109.0 ?
C12 C11 H11A . . 109.0 ?
C10 C11 H11B . . 109.0 ?
C12 C11 H11B . . 109.0 ?
H11A C11 H11B . . 107.8 ?
C13 C12 C11 . . 114.23(9) ?
C13 C12 H12A . . 108.7 ?
C11 C12 H12A . . 108.7 ?
C13 C12 H12B . . 108.7 ?
C11 C12 H12B . . 108.7 ?
H12A C12 H12B . . 107.6 ?
C12 C13 C14 . . 113.32(9) ?
C12 C13 H13A . . 108.9 ?
C14 C13 H13A . . 108.9 ?
C12 C13 H13B . . 108.9 ?
C14 C13 H13B . . 108.9 ?
H13A C13 H13B . . 107.7 ?
C15 C14 C13 . . 114.06(9) ?
C15 C14 H14A . . 108.7 ?
C13 C14 H14A . . 108.7 ?
C15 C14 H14B . . 108.7 ?
C13 C14 H14B . . 108.7 ?
H14A C14 H14B . . 107.6 ?
C16 C15 C14 . . 113.61(9) ?
C16 C15 H15A . . 108.8 ?
C14 C15 H15A . . 108.8 ?
C16 C15 H15B . . 108.8 ?
C14 C15 H15B . . 108.8 ?
H15A C15 H15B . . 107.7 ?
C17 C16 C15 . . 114.17(10) ?
C17 C16 H16A . . 108.7 ?
C15 C16 H16A . . 108.7 ?
C17 C16 H16B . . 108.7 ?
C15 C16 H16B . . 108.7 ?
H16A C16 H16B . . 107.6 ?
C18 C17 C16 . . 113.55(11) ?
C18 C17 H17A . . 108.9 ?
C16 C17 H17A . . 108.9 ?
C18 C17 H17B . . 108.9 ?
C16 C17 H17B . . 108.9 ?
H17A C17 H17B . . 107.7 ?
C17 C18 H18A . . 109.5 ?
C17 C18 H18B . . 109.5 ?
H18A C18 H18B . . 109.5 ?
C17 C18 H18C . . 109.5 ?
H18A C18 H18C . . 109.5 ?
H18B C18 H18C . . 109.5 ?

loop_
_geom_bond_atom_site_label_1
_geom_bond_atom_site_label_2
_geom_bond_site_symmetry_2
_geom_bond_distance
_geom_bond_publ_flag
O1 C7 . 1.2080(12) ?
O2 C8 . 1.2118(13) ?
N1 C8 . 1.3684(13) ?
N1 C1 . 1.4142(12) ?
N1 C9 . 1.4525(13) ?
C1 C2 . 1.3774(13) ?
C1 C6 . 1.4007(13) ?
C2 C3 . 1.3919(15) ?
C2 H2 . 0.9500 ?
C3 C4 . 1.3852(15) ?
C3 H3 . 0.9500 ?
C4 C5 . 1.3865(15) ?
C4 H4 . 0.9500 ?
C5 C6 . 1.3846(14) ?
C5 H5 . 0.9500 ?
C6 C7 . 1.4596(13) ?
C7 C8 . 1.5540(17) ?
C9 C10 . 1.5248(14) ?
C9 H9A . 0.9900 ?
C9 H9B . 0.9900 ?
C10 C11 . 1.5181(14) ?
C10 H10A . 0.9900 ?
C10 H10B . 0.9900 ?
C11 C12 . 1.5233(14) ?
C11 H11A . 0.9900 ?
C11 H11B . 0.9900 ?
C12 C13 . 1.5196(15) ?
C12 H12A . 0.9900 ?
C12 H12B . 0.9900 ?
C13 C14 . 1.5222(14) ?
C13 H13A . 0.9900 ?
C13 H13B . 0.9900 ?
C14 C15 . 1.5213(14) ?
C14 H14A . 0.9900 ?
C14 H14B . 0.9900 ?
C15 C16 . 1.5201(15) ?
C15 H15A . 0.9900 ?
C15 H15B . 0.9900 ?
C16 C17 . 1.5173(15) ?
C16 H16A . 0.9900 ?
C16 H16B . 0.9900 ?
C17 C18 . 1.5151(17) ?
C17 H17A . 0.9900 ?
C17 H17B . 0.9900 ?
C18 H18A . 0.9800 ?
C18 H18B . 0.9800 ?
C18 H18C . 0.9800 ?

loop_
_geom_torsion_atom_site_label_1
_geom_torsion_atom_site_label_2
_geom_torsion_atom_site_label_3
_geom_torsion_atom_site_label_4
_geom_torsion_site_symmetry_1
_geom_torsion_site_symmetry_2
_geom_torsion_site_symmetry_3
_geom_torsion_site_symmetry_4
_geom_torsion
_geom_torsion_publ_flag
C8 N1 C1 C2 . . . . 177.81(9) ?
C9 N1 C1 C2 . . . . 5.74(15) ?
C8 N1 C1 C6 . . . . -1.83(11) ?
C9 N1 C1 C6 . . . . -173.90(9) ?
C6 C1 C2 C3 . . . . 0.75(14) ?
N1 C1 C2 C3 . . . . -178.85(9) ?
C1 C2 C3 C4 . . . . -0.33(15) ?
C2 C3 C4 C5 . . . . -0.54(16) ?
C3 C4 C5 C6 . . . . 0.97(15) ?
C4 C5 C6 C1 . . . . -0.55(14) ?
C4 C5 C6 C7 . . . . 178.57(10) ?
C2 C1 C6 C5 . . . . -0.32(14) ?
N1 C1 C6 C5 . . . . 179.35(8) ?
C2 C1 C6 C7 . . . . -179.63(8) ?
N1 C1 C6 C7 . . . . 0.04(10) ?
C5 C6 C7 O1 . . . . 1.18(19) ?
C1 C6 C7 O1 . . . . -179.61(11) ?
C5 C6 C7 C8 . . . . -177.70(10) ?
C1 C6 C7 C8 . . . . 1.50(10) ?
C1 N1 C8 O2 . . . . -175.80(10) ?
C9 N1 C8 O2 . . . . -3.58(17) ?
C1 N1 C8 C7 . . . . 2.68(10) ?
C9 N1 C8 C7 . . . . 174.90(8) ?
O1 C7 C8 O2 . . . . -3.09(17) ?
C6 C7 C8 O2 . . . . 175.90(10) ?
O1 C7 C8 N1 . . . . 178.44(10) ?
C6 C7 C8 N1 . . . . -2.57(10) ?
C8 N1 C9 C10 . . . . -93.70(12) ?
C1 N1 C9 C10 . . . . 77.39(12) ?
N1 C9 C10 C11 . . . . 172.33(9) ?
C9 C10 C11 C12 . . . . 179.09(9) ?
C10 C11 C12 C13 . . . . 176.17(10) ?
C11 C12 C13 C14 . . . . 179.87(9) ?
C12 C13 C14 C15 . . . . 179.16(10) ?
C13 C14 C15 C16 . . . . 179.93(10) ?
C14 C15 C16 C17 . . . . 179.67(10) ?
C15 C16 C17 C18 . . . . 179.53(11) ?

loop_
_cod_related_entry_id
_cod_related_entry_database
_cod_related_entry_code
1 ChemSpider 24745120
